data_7043346
loop_
_publ_author_name
'Noschang Cabral, Bruno'
'Kirsten, Lars'
'Hagenbach, Adelheid'
'Piquini, Paulo Cesar'
'Patzschke, Michael'
'Lang, Ernesto'
'Abram, Ulrich'

_publ_section_title
;
 Technetium Complexes with Arylselenolato and Aryltellurolato Ligands
;
_journal_name_full 'Dalton Trans.'
_journal_paper_doi 10.1039/C7DT02041D
_journal_year 2017
_chemical_formula_moiety 'C44 H45 N P Se3 Tc'
_chemical_formula_sum 'C44 H45 N P Se3 Tc'
_chemical_formula_weight 953.66
_chemical_name_systematic
;
 Acetonitriletriphenylphosphinetris(2,6-dimetylphenylselenolato)technetium(III)
;
_space_group_crystal_system triclinic
_space_group_IT_number 2
_space_group_name_Hall '-P 1'
_space_group_name_H-M_alt 'P -1'
_symmetry_space_group_name_Hall '-P 1'
_symmetry_space_group_name_H-M 'P -1'
_atom_sites_solution_hydrogens geom
_audit_creation_method SHELXL-2014/7
_audit_update_record
;
2017-03-07 deposited with the CCDC.
2017-06-15 downloaded from the CCDC.
;
_cell_angle_alpha 86.201(2)
_cell_angle_beta 79.812(2)
_cell_angle_gamma 68.285(2)
_cell_formula_units_Z 2
_cell_length_a 10.7142(6)
_cell_length_b 11.2883(7)
_cell_length_c 18.3014(12)
_cell_measurement_reflns_used 9836
_cell_measurement_temperature 100(2)
_cell_measurement_theta_max 27.91
_cell_measurement_theta_min 2.26
_cell_volume 2024.0(2)
_computing_cell_refinement 'Bruker SAINT'
_computing_data_collection 'Bruker APEX2'
_computing_data_reduction 'Bruker SAINT'
_computing_molecular_graphics 'Bruker SHELXTL'
_computing_publication_material 'Bruker SHELXTL'
_computing_structure_refinement 'SHELXL-2014/7 (Sheldrick, 2014)'
_computing_structure_solution 'SHELXS-97 (Sheldrick 2008)'
_diffrn_ambient_temperature 100(2)
_diffrn_measured_fraction_theta_full 0.999
_diffrn_measured_fraction_theta_max 0.998
_diffrn_measurement_device_type 'Bruker APEX-II CCD'
_diffrn_measurement_method '\f and \w scans'
_diffrn_radiation_type MoK\a
_diffrn_radiation_wavelength 0.71073
_diffrn_reflns_av_R_equivalents 0.0525
_diffrn_reflns_av_unetI/netI 0.0351
_diffrn_reflns_Laue_measured_fraction_full 0.999
_diffrn_reflns_Laue_measured_fraction_max 0.998
_diffrn_reflns_limit_h_max 14
_diffrn_reflns_limit_h_min -14
_diffrn_reflns_limit_k_max 14
_diffrn_reflns_limit_k_min -14
_diffrn_reflns_limit_l_max 24
_diffrn_reflns_limit_l_min -24
_diffrn_reflns_number 52493
_diffrn_reflns_point_group_measured_fraction_full 0.999
_diffrn_reflns_point_group_measured_fraction_max 0.998
_diffrn_reflns_theta_full 25.242
_diffrn_reflns_theta_max 27.924
_diffrn_reflns_theta_min 2.246
_exptl_absorpt_coefficient_mu 3.124
_exptl_absorpt_correction_T_max 0.7456
_exptl_absorpt_correction_T_min 0.7071
_exptl_absorpt_correction_type multi-scan
_exptl_absorpt_process_details 'SADABS 2014/2 (Sheldrick, 2014)'
_exptl_crystal_colour 'dark green'
_exptl_crystal_density_diffrn 1.565
_exptl_crystal_description block
_exptl_crystal_F_000 952
_exptl_crystal_size_max 0.2
_exptl_crystal_size_mid 0.2
_exptl_crystal_size_min 0.2
_refine_diff_density_max 0.792
_refine_diff_density_min -0.740
_refine_diff_density_rms 0.108
_refine_ls_extinction_method none
_refine_ls_goodness_of_fit_ref 1.043
_refine_ls_hydrogen_treatment constr
_refine_ls_matrix_type full
_refine_ls_number_parameters 452
_refine_ls_number_reflns 9680
_refine_ls_number_restraints 0
_refine_ls_restrained_S_all 1.043
_refine_ls_R_factor_all 0.0456
_refine_ls_R_factor_gt 0.0325
_refine_ls_shift/su_max 0.001
_refine_ls_shift/su_mean 0.000
_refine_ls_structure_factor_coef Fsqd
_refine_ls_weighting_details 'w=1/[\s^2^(Fo^2^)+(0.0268P)^2^+4.1826P] where P=(Fo^2^+2Fc^2^)/3'
_refine_ls_weighting_scheme calc
_refine_ls_wR_factor_gt 0.0679
_refine_ls_wR_factor_ref 0.0728
_reflns_Friedel_coverage 0.000
_reflns_number_gt 8125
_reflns_number_total 9680
_reflns_threshold_expression 'I > 2\s(I)'
_cod_data_source_file c7dt02041d1.cif
_cod_data_source_block TcSePh_AN
_cod_database_code 7043346
_shelx_shelxl_version_number 2014/7
_shelx_space_group_comment
;
The symmetry employed for this shelxl refinement is uniquely defined
by the following loop, which should always be used as a source of
symmetry information in preference to the above space-group names.
They are only intended as comments.
;

loop_
_space_group_symop_operation_xyz
'x, y, z'
'-x, -y, -z'

loop_
_atom_site_label
_atom_site_type_symbol
_atom_site_fract_x
_atom_site_fract_y
_atom_site_fract_z
_atom_site_U_iso_or_equiv
_atom_site_adp_type
_atom_site_occupancy
_atom_site_site_symmetry_order
_atom_site_calc_flag
_atom_site_refinement_flags_posn
_atom_site_refinement_flags_adp
Tc1 Tc 0.71448(2) 0.56307(2) 0.25223(2) 0.00875(6) Uani 1 1 d . .
Se2 Se 0.62795(3) 0.44407(3) 0.34538(2) 0.01280(7) Uani 1 1 d . .
Se1 Se 0.88234(3) 0.63919(3) 0.27839(2) 0.01368(7) Uani 1 1 d . .
Se3 Se 0.64509(3) 0.58606(3) 0.13410(2) 0.01285(7) Uani 1 1 d . .
P1 P 0.89260(7) 0.37511(7) 0.20897(4) 0.01058(14) Uani 1 1 d . .
N1 N 0.5596(2) 0.7376(2) 0.28652(13) 0.0120(5) Uani 1 1 d . .
C51 C 1.0500(3) 0.3945(3) 0.16126(16) 0.0129(6) Uani 1 1 d . .
C24 C 0.3994(3) 0.6446(3) 0.43262(16) 0.0140(6) Uani 1 1 d . .
C23 C 0.4378(3) 0.5466(3) 0.38000(16) 0.0146(6) Uani 1 1 d . .
C41 C 0.8604(3) 0.2842(3) 0.13925(16) 0.0126(6) Uani 1 1 d . .
C56 C 1.0408(3) 0.4846(3) 0.10454(17) 0.0182(6) Uani 1 1 d . .
H56 H 0.9539 0.5380 0.0939 0.022 Uiso 1 1 calc R U
C25 C 0.5025(3) 0.6691(3) 0.46921(16) 0.0163(6) Uani 1 1 d . .
H25A H 0.5939 0.6092 0.4499 0.024 Uiso 1 1 calc R U
H25B H 0.4983 0.7567 0.4586 0.024 Uiso 1 1 calc R U
H25C H 0.4826 0.6576 0.5230 0.024 Uiso 1 1 calc R U
C11 C 0.7959(3) 0.7785(3) 0.34948(17) 0.0153(6) Uani 1 1 d . .
C62 C 0.9530(3) 0.2531(3) 0.27927(16) 0.0133(6) Uani 1 1 d . .
C14 C 0.7873(3) 0.7488(3) 0.42551(17) 0.0162(6) Uani 1 1 d . .
C16 C 0.7242(3) 0.8500(3) 0.47665(18) 0.0208(7) Uani 1 1 d . .
H16 H 0.7153 0.8320 0.5284 0.025 Uiso 1 1 calc R U
C31 C 0.5165(3) 0.7581(3) 0.12515(16) 0.0148(6) Uani 1 1 d . .
C1 C 0.4815(3) 0.8372(3) 0.30039(16) 0.0152(6) Uani 1 1 d . .
C37 C 0.5669(3) 0.8527(3) 0.09589(16) 0.0186(6) Uani 1 1 d . .
C42 C 0.9549(3) 0.2324(3) 0.07584(17) 0.0185(6) Uani 1 1 d . .
H42 H 1.0409 0.2416 0.0681 0.022 Uiso 1 1 calc R U
C52 C 1.1782(3) 0.3198(3) 0.17753(17) 0.0180(6) Uani 1 1 d . .
H52 H 1.1865 0.2591 0.2166 0.022 Uiso 1 1 calc R U
C54 C 1.2848(3) 0.4215(3) 0.07956(18) 0.0243(7) Uani 1 1 d . .
H54 H 1.3647 0.4299 0.0516 0.029 Uiso 1 1 calc R U
C15 C 0.8419(3) 0.6146(3) 0.45432(17) 0.0185(6) Uani 1 1 d . .
H15A H 0.8253 0.6157 0.5087 0.028 Uiso 1 1 calc R U
H15B H 0.7960 0.5641 0.4367 0.028 Uiso 1 1 calc R U
H15C H 0.9401 0.5766 0.4363 0.028 Uiso 1 1 calc R U
C12 C 0.7470(3) 0.9058(3) 0.32501(18) 0.0194(6) Uani 1 1 d . .
C55 C 1.1573(3) 0.4972(3) 0.06339(18) 0.0237(7) Uani 1 1 d . .
H55 H 1.1497 0.5577 0.0242 0.028 Uiso 1 1 calc R U
C22 C 0.3393(3) 0.5194(3) 0.35088(17) 0.0206(7) Uani 1 1 d . .
C38 C 0.7165(4) 0.8228(3) 0.06849(19) 0.0256(7) Uani 1 1 d . .
H38A H 0.7672 0.7320 0.0762 0.038 Uiso 1 1 calc R U
H38B H 0.7305 0.8429 0.0155 0.038 Uiso 1 1 calc R U
H38C H 0.7491 0.8740 0.0960 0.038 Uiso 1 1 calc R U
C26 C 0.2613(3) 0.7189(3) 0.45150(18) 0.0215(7) Uani 1 1 d . .
H26 H 0.2336 0.7852 0.4871 0.026 Uiso 1 1 calc R U
C33 C 0.3760(3) 0.7862(3) 0.14774(17) 0.0193(6) Uani 1 1 d . .
C46 C 0.7362(3) 0.2676(3) 0.14968(18) 0.0185(6) Uani 1 1 d . .
H46 H 0.6710 0.3017 0.1927 0.022 Uiso 1 1 calc R U
C17 C 0.6750(3) 0.9746(3) 0.4529(2) 0.0272(8) Uani 1 1 d . .
H17 H 0.6327 1.0416 0.4882 0.033 Uiso 1 1 calc R U
C27 C 0.2031(3) 0.5973(4) 0.37024(18) 0.0269(8) Uani 1 1 d . .
H27 H 0.1357 0.5813 0.3494 0.032 Uiso 1 1 calc R U
C61 C 0.9663(3) 0.1262(3) 0.27285(19) 0.0212(7) Uani 1 1 d . .
H61 H 0.9474 0.0988 0.2294 0.025 Uiso 1 1 calc R U
C63 C 0.9825(3) 0.2906(3) 0.34310(17) 0.0224(7) Uani 1 1 d . .
H63 H 0.9735 0.3766 0.3484 0.027 Uiso 1 1 calc R U
C53 C 1.2944(3) 0.3343(3) 0.13638(18) 0.0225(7) Uani 1 1 d . .
H53 H 1.3815 0.2831 0.1478 0.027 Uiso 1 1 calc R U
C44 C 0.7998(4) 0.1530(3) 0.03447(19) 0.0244(7) Uani 1 1 d . .
H44 H 0.7781 0.1099 -0.0014 0.029 Uiso 1 1 calc R U
C43 C 0.9239(4) 0.1673(3) 0.02383(18) 0.0231(7) Uani 1 1 d . .
H43 H 0.9888 0.1326 -0.0192 0.028 Uiso 1 1 calc R U
C45 C 0.7067(3) 0.2020(3) 0.09815(19) 0.0243(7) Uani 1 1 d . .
H45 H 0.6219 0.1904 0.1064 0.029 Uiso 1 1 calc R U
C2 C 0.3831(4) 0.9656(3) 0.3183(2) 0.0297(8) Uani 1 1 d . .
H2A H 0.3189 0.9628 0.3631 0.044 Uiso 1 1 calc R U
H2B H 0.3333 0.9993 0.2768 0.044 Uiso 1 1 calc R U
H2C H 0.4312 1.0209 0.3270 0.044 Uiso 1 1 calc R U
C28 C 0.1642(3) 0.6973(4) 0.41905(19) 0.0259(8) Uani 1 1 d . .
H28 H 0.0711 0.7512 0.4304 0.031 Uiso 1 1 calc R U
C18 C 0.6869(4) 1.0029(3) 0.3779(2) 0.0255(7) Uani 1 1 d . .
H18 H 0.6540 1.0893 0.3622 0.031 Uiso 1 1 calc R U
C34 C 0.2880(4) 0.9116(3) 0.14031(18) 0.0268(8) Uani 1 1 d . .
H34 H 0.1927 0.9326 0.1547 0.032 Uiso 1 1 calc R U
C36 C 0.4743(4) 0.9770(3) 0.09063(18) 0.0272(8) Uani 1 1 d . .
H36 H 0.5066 1.0427 0.0717 0.033 Uiso 1 1 calc R U
C66 C 1.0070(3) 0.0393(4) 0.3298(2) 0.0291(8) Uani 1 1 d . .
H66 H 1.0146 -0.0466 0.3254 0.035 Uiso 1 1 calc R U
C32 C 0.3211(4) 0.6860(4) 0.1797(2) 0.0303(8) Uani 1 1 d . .
H32A H 0.3966 0.6040 0.1808 0.045 Uiso 1 1 calc R U
H32B H 0.2725 0.7100 0.2303 0.045 Uiso 1 1 calc R U
H32C H 0.2584 0.6784 0.1489 0.045 Uiso 1 1 calc R U
C21 C 0.3763(4) 0.4083(4) 0.2991(2) 0.0347(9) Uani 1 1 d . .
H21A H 0.4752 0.3630 0.2909 0.052 Uiso 1 1 calc R U
H21B H 0.3313 0.3500 0.3213 0.052 Uiso 1 1 calc R U
H21C H 0.3463 0.4399 0.2516 0.052 Uiso 1 1 calc R U
C64 C 1.0250(3) 0.2031(4) 0.39916(18) 0.0291(8) Uani 1 1 d . .
H64 H 1.0463 0.2293 0.4421 0.035 Uiso 1 1 calc R U
C13 C 0.7569(4) 0.9392(3) 0.2437(2) 0.0291(8) Uani 1 1 d . .
H13A H 0.8013 0.8610 0.2142 0.044 Uiso 1 1 calc R U
H13B H 0.6653 0.9845 0.2319 0.044 Uiso 1 1 calc R U
H13C H 0.8106 0.9939 0.2322 0.044 Uiso 1 1 calc R U
C35 C 0.3362(4) 1.0057(3) 0.11259(19) 0.0323(9) Uani 1 1 d . .
H35 H 0.2743 1.0906 0.1085 0.039 Uiso 1 1 calc R U
C65 C 1.0363(3) 0.0781(4) 0.39245(19) 0.0296(8) Uani 1 1 d . .
H65 H 1.0643 0.0188 0.4311 0.035 Uiso 1 1 calc R U

loop_
_atom_site_aniso_label
_atom_site_aniso_U_11
_atom_site_aniso_U_22
_atom_site_aniso_U_33
_atom_site_aniso_U_23
_atom_site_aniso_U_13
_atom_site_aniso_U_12
Tc1 0.00806(11) 0.00990(11) 0.00817(11) -0.00070(8) -0.00076(8) -0.00327(9)
Se2 0.01249(14) 0.01290(14) 0.01181(14) 0.00099(11) 0.00046(10) -0.00453(11)
Se1 0.01031(13) 0.01701(15) 0.01495(14) -0.00393(11) -0.00079(11) -0.00632(11)
Se3 0.01489(14) 0.01292(14) 0.00965(13) -0.00061(10) -0.00305(11) -0.00323(11)
P1 0.0096(3) 0.0116(3) 0.0095(3) -0.0012(3) -0.0008(3) -0.0029(3)
N1 0.0117(12) 0.0161(13) 0.0085(11) -0.0002(9) -0.0004(9) -0.0061(10)
C51 0.0122(13) 0.0140(14) 0.0133(14) -0.0061(11) 0.0014(11) -0.0062(11)
C24 0.0113(13) 0.0170(15) 0.0119(14) 0.0048(11) 0.0007(11) -0.0050(12)
C23 0.0107(13) 0.0197(15) 0.0124(14) 0.0041(11) 0.0010(11) -0.0063(12)
C41 0.0168(14) 0.0091(13) 0.0122(13) -0.0003(11) -0.0036(11) -0.0043(11)
C56 0.0162(15) 0.0194(16) 0.0176(15) -0.0013(12) 0.0018(12) -0.0070(13)
C25 0.0172(15) 0.0153(15) 0.0146(14) -0.0017(11) 0.0002(12) -0.0050(12)
C11 0.0116(14) 0.0188(15) 0.0177(15) -0.0054(12) -0.0031(11) -0.0069(12)
C62 0.0073(13) 0.0178(15) 0.0104(13) 0.0025(11) 0.0013(10) -0.0011(11)
C14 0.0116(14) 0.0217(16) 0.0183(15) -0.0019(12) -0.0030(11) -0.0091(12)
C16 0.0179(15) 0.0277(18) 0.0173(15) -0.0073(13) -0.0018(12) -0.0081(14)
C31 0.0186(15) 0.0137(14) 0.0104(13) -0.0005(11) -0.0053(11) -0.0025(12)
C1 0.0147(14) 0.0181(16) 0.0118(14) -0.0010(11) -0.0033(11) -0.0042(13)
C37 0.0287(17) 0.0171(15) 0.0113(14) -0.0011(12) -0.0053(12) -0.0086(13)
C42 0.0210(16) 0.0181(16) 0.0174(15) -0.0040(12) 0.0005(12) -0.0092(13)
C52 0.0154(15) 0.0196(16) 0.0172(15) -0.0041(12) -0.0023(12) -0.0039(12)
C54 0.0204(16) 0.035(2) 0.0224(17) -0.0139(15) 0.0084(13) -0.0185(15)
C15 0.0165(15) 0.0230(17) 0.0153(15) 0.0007(12) -0.0032(12) -0.0063(13)
C12 0.0199(16) 0.0199(16) 0.0230(16) -0.0009(13) -0.0057(13) -0.0115(13)
C55 0.0282(18) 0.0254(18) 0.0193(16) -0.0021(13) 0.0043(13) -0.0151(15)
C22 0.0191(16) 0.0333(19) 0.0134(15) 0.0024(13) -0.0015(12) -0.0152(14)
C38 0.0337(19) 0.0265(18) 0.0219(17) 0.0029(14) -0.0012(14) -0.0191(16)
C26 0.0159(15) 0.0246(17) 0.0195(16) 0.0030(13) 0.0026(12) -0.0053(13)
C33 0.0182(15) 0.0259(17) 0.0122(14) -0.0030(12) -0.0049(12) -0.0045(13)
C46 0.0166(15) 0.0172(15) 0.0208(16) -0.0060(12) 0.0017(12) -0.0064(12)
C17 0.0234(17) 0.0244(18) 0.0329(19) -0.0165(15) -0.0012(15) -0.0064(14)
C27 0.0170(16) 0.051(2) 0.0184(16) 0.0046(15) -0.0041(13) -0.0194(16)
C61 0.0165(15) 0.0216(17) 0.0251(17) 0.0069(13) -0.0061(13) -0.0066(13)
C63 0.0161(15) 0.0253(18) 0.0169(15) -0.0032(13) -0.0011(12) 0.0025(13)
C53 0.0105(14) 0.0301(18) 0.0261(17) -0.0087(14) -0.0001(12) -0.0066(13)
C44 0.0345(19) 0.0205(17) 0.0239(17) -0.0036(13) -0.0102(15) -0.0137(15)
C43 0.0300(18) 0.0237(17) 0.0156(15) -0.0066(13) 0.0030(13) -0.0118(15)
C45 0.0208(16) 0.0237(18) 0.0313(19) -0.0067(14) -0.0046(14) -0.0101(14)
C2 0.0239(18) 0.0213(18) 0.035(2) -0.0120(15) -0.0088(15) 0.0053(14)
C28 0.0087(14) 0.039(2) 0.0231(17) 0.0082(15) 0.0016(12) -0.0045(14)
C18 0.0266(18) 0.0176(16) 0.035(2) -0.0045(14) -0.0089(15) -0.0083(14)
C34 0.0212(17) 0.032(2) 0.0171(16) -0.0090(14) -0.0075(13) 0.0049(15)
C36 0.050(2) 0.0153(16) 0.0172(16) 0.0020(13) -0.0115(15) -0.0099(16)
C66 0.0227(17) 0.0249(19) 0.038(2) 0.0152(16) -0.0058(15) -0.0085(15)
C32 0.0189(17) 0.038(2) 0.036(2) -0.0002(17) -0.0018(15) -0.0134(16)
C21 0.031(2) 0.055(3) 0.030(2) -0.0135(18) -0.0010(16) -0.0288(19)
C64 0.0155(16) 0.043(2) 0.0129(15) -0.0021(15) 0.0000(12) 0.0068(15)
C13 0.043(2) 0.0212(18) 0.032(2) 0.0073(15) -0.0136(17) -0.0188(17)
C35 0.045(2) 0.0172(17) 0.0227(18) -0.0043(14) -0.0163(16) 0.0078(16)
C65 0.0151(16) 0.038(2) 0.0230(18) 0.0163(15) 0.0001(13) 0.0004(15)

loop_
_atom_type_symbol
_atom_type_description
_atom_type_scat_dispersion_real
_atom_type_scat_dispersion_imag
_atom_type_scat_source
C C 0.0033 0.0016 'International Tables Vol C Tables 4.2.6.8 and 6.1.1.4'
H H 0.0000 0.0000 'International Tables Vol C Tables 4.2.6.8 and 6.1.1.4'
N N 0.0061 0.0033 'International Tables Vol C Tables 4.2.6.8 and 6.1.1.4'
Se Se -0.0929 2.2259 'International Tables Vol C Tables 4.2.6.8 and 6.1.1.4'
P P 0.1023 0.0942 'International Tables Vol C Tables 4.2.6.8 and 6.1.1.4'
Tc Tc -1.4390 0.7593 'International Tables Vol C Tables 4.2.6.8 and 6.1.1.4'

loop_
_geom_angle_atom_site_label_1
_geom_angle_atom_site_label_2
_geom_angle_atom_site_label_3
_geom_angle
N1 Tc1 P1 176.73(7)
N1 Tc1 Se2 93.75(6)
P1 Tc1 Se2 89.52(2)
N1 Tc1 Se3 90.37(6)
P1 Tc1 Se3 88.21(2)
Se2 Tc1 Se3 118.759(14)
N1 Tc1 Se1 90.59(7)
P1 Tc1 Se1 87.72(2)
Se2 Tc1 Se1 118.175(14)
Se3 Tc1 Se1 122.852(14)
C23 Se2 Tc1 107.48(9)
C11 Se1 Tc1 109.08(8)
C31 Se3 Tc1 108.79(8)
C62 P1 C51 102.98(13)
C62 P1 C41 102.24(13)
C51 P1 C41 101.00(13)
C62 P1 Tc1 116.17(9)
C51 P1 Tc1 115.60(10)
C41 P1 Tc1 116.59(10)
C1 N1 Tc1 173.9(2)
C52 C51 C56 118.7(3)
C52 C51 P1 122.8(2)
C56 C51 P1 118.5(2)
C26 C24 C23 118.4(3)
C26 C24 C25 119.8(3)
C23 C24 C25 121.7(3)
C22 C23 C24 120.7(3)
C22 C23 Se2 117.5(2)
C24 C23 Se2 121.8(2)
C46 C41 C42 118.5(3)
C46 C41 P1 118.7(2)
C42 C41 P1 122.8(2)
C55 C56 C51 120.8(3)
C55 C56 H56 119.6
C51 C56 H56 119.6
C24 C25 H25A 109.5
C24 C25 H25B 109.5
H25A C25 H25B 109.5
C24 C25 H25C 109.5
H25A C25 H25C 109.5
H25B C25 H25C 109.5
C14 C11 C12 121.1(3)
C14 C11 Se1 118.3(2)
C12 C11 Se1 120.6(2)
C63 C62 C61 118.7(3)
C63 C62 P1 118.0(2)
C61 C62 P1 123.2(2)
C11 C14 C16 118.0(3)
C11 C14 C15 123.0(3)
C16 C14 C15 119.0(3)
C17 C16 C14 121.0(3)
C17 C16 H16 119.5
C14 C16 H16 119.5
C37 C31 C33 121.3(3)
C37 C31 Se3 118.5(2)
C33 C31 Se3 120.2(2)
N1 C1 C2 179.1(3)
C36 C37 C31 118.4(3)
C36 C37 C38 119.7(3)
C31 C37 C38 121.9(3)
C43 C42 C41 120.5(3)
C43 C42 H42 119.8
C41 C42 H42 119.8
C51 C52 C53 120.0(3)
C51 C52 H52 120.0
C53 C52 H52 120.0
C53 C54 C55 119.4(3)
C53 C54 H54 120.3
C55 C54 H54 120.3
C14 C15 H15A 109.5
C14 C15 H15B 109.5
H15A C15 H15B 109.5
C14 C15 H15C 109.5
H15A C15 H15C 109.5
H15B C15 H15C 109.5
C18 C12 C11 118.7(3)
C18 C12 C13 119.6(3)
C11 C12 C13 121.7(3)
C56 C55 C54 120.0(3)
C56 C55 H55 120.0
C54 C55 H55 120.0
C27 C22 C23 118.8(3)
C27 C22 C21 119.2(3)
C23 C22 C21 122.0(3)
C37 C38 H38A 109.5
C37 C38 H38B 109.5
H38A C38 H38B 109.5
C37 C38 H38C 109.5
H38A C38 H38C 109.5
H38B C38 H38C 109.5
C28 C26 C24 120.9(3)
C28 C26 H26 119.6
C24 C26 H26 119.6
C34 C33 C31 117.8(3)
C34 C33 C32 120.4(3)
C31 C33 C32 121.8(3)
C45 C46 C41 120.7(3)
C45 C46 H46 119.7
C41 C46 H46 119.7
C16 C17 C18 120.4(3)
C16 C17 H17 119.8
C18 C17 H17 119.8
C28 C27 C22 121.3(3)
C28 C27 H27 119.4
C22 C27 H27 119.4
C66 C61 C62 120.4(3)
C66 C61 H61 119.8
C62 C61 H61 119.8
C64 C63 C62 120.6(3)
C64 C63 H63 119.7
C62 C63 H63 119.7
C54 C53 C52 121.0(3)
C54 C53 H53 119.5
C52 C53 H53 119.5
C43 C44 C45 119.4(3)
C43 C44 H44 120.3
C45 C44 H44 120.3
C44 C43 C42 120.4(3)
C44 C43 H43 119.8
C42 C43 H43 119.8
C46 C45 C44 120.6(3)
C46 C45 H45 119.7
C44 C45 H45 119.7
C1 C2 H2A 109.5
C1 C2 H2B 109.5
H2A C2 H2B 109.5
C1 C2 H2C 109.5
H2A C2 H2C 109.5
H2B C2 H2C 109.5
C27 C28 C26 119.8(3)
C27 C28 H28 120.1
C26 C28 H28 120.1
C17 C18 C12 120.7(3)
C17 C18 H18 119.7
C12 C18 H18 119.7
C35 C34 C33 121.5(3)
C35 C34 H34 119.3
C33 C34 H34 119.3
C35 C36 C37 120.7(3)
C35 C36 H36 119.6
C37 C36 H36 119.6
C65 C66 C61 120.0(3)
C65 C66 H66 120.0
C61 C66 H66 120.0
C33 C32 H32A 109.5
C33 C32 H32B 109.5
H32A C32 H32B 109.5
C33 C32 H32C 109.5
H32A C32 H32C 109.5
H32B C32 H32C 109.5
C22 C21 H21A 109.5
C22 C21 H21B 109.5
H21A C21 H21B 109.5
C22 C21 H21C 109.5
H21A C21 H21C 109.5
H21B C21 H21C 109.5
C65 C64 C63 120.1(3)
C65 C64 H64 120.0
C63 C64 H64 120.0
C12 C13 H13A 109.5
C12 C13 H13B 109.5
H13A C13 H13B 109.5
C12 C13 H13C 109.5
H13A C13 H13C 109.5
H13B C13 H13C 109.5
C34 C35 C36 120.2(3)
C34 C35 H35 119.9
C36 C35 H35 119.9
C66 C65 C64 120.2(3)
C66 C65 H65 119.9
C64 C65 H65 119.9

loop_
_geom_bond_atom_site_label_1
_geom_bond_atom_site_label_2
_geom_bond_distance
Tc1 N1 2.099(2)
Tc1 P1 2.3372(8)
Tc1 Se2 2.3726(4)
Tc1 Se3 2.3760(4)
Tc1 Se1 2.3884(4)
Se2 C23 1.946(3)
Se1 C11 1.947(3)
Se3 C31 1.938(3)
P1 C62 1.836(3)
P1 C51 1.838(3)
P1 C41 1.841(3)
N1 C1 1.138(4)
C51 C52 1.393(4)
C51 C56 1.394(4)
C24 C26 1.397(4)
C24 C23 1.409(4)
C24 C25 1.503(4)
C23 C22 1.397(4)
C41 C46 1.390(4)
C41 C42 1.396(4)
C56 C55 1.389(4)
C56 H56 0.9500
C25 H25A 0.9800
C25 H25B 0.9800
C25 H25C 0.9800
C11 C14 1.405(4)
C11 C12 1.407(4)
C62 C63 1.393(4)
C62 C61 1.397(4)
C14 C16 1.408(4)
C14 C15 1.504(4)
C16 C17 1.378(5)
C16 H16 0.9500
C31 C37 1.402(4)
C31 C33 1.408(4)
C1 C2 1.459(4)
C37 C36 1.396(5)
C37 C38 1.508(5)
C42 C43 1.393(4)
C42 H42 0.9500
C52 C53 1.396(4)
C52 H52 0.9500
C54 C53 1.374(5)
C54 C55 1.389(5)
C54 H54 0.9500
C15 H15A 0.9800
C15 H15B 0.9800
C15 H15C 0.9800
C12 C18 1.397(5)
C12 C13 1.505(5)
C55 H55 0.9500
C22 C27 1.392(5)
C22 C21 1.511(5)
C38 H38A 0.9800
C38 H38B 0.9800
C38 H38C 0.9800
C26 C28 1.386(5)
C26 H26 0.9500
C33 C34 1.394(5)
C33 C32 1.501(5)
C46 C45 1.381(4)
C46 H46 0.9500
C17 C18 1.382(5)
C17 H17 0.9500
C27 C28 1.378(5)
C27 H27 0.9500
C61 C66 1.396(5)
C61 H61 0.9500
C63 C64 1.390(5)
C63 H63 0.9500
C53 H53 0.9500
C44 C43 1.377(5)
C44 C45 1.388(5)
C44 H44 0.9500
C43 H43 0.9500
C45 H45 0.9500
C2 H2A 0.9800
C2 H2B 0.9800
C2 H2C 0.9800
C28 H28 0.9500
C18 H18 0.9500
C34 C35 1.375(6)
C34 H34 0.9500
C36 C35 1.381(6)
C36 H36 0.9500
C66 C65 1.379(5)
C66 H66 0.9500
C32 H32A 0.9800
C32 H32B 0.9800
C32 H32C 0.9800
C21 H21A 0.9800
C21 H21B 0.9800
C21 H21C 0.9800
C64 C65 1.383(6)
C64 H64 0.9500
C13 H13A 0.9800
C13 H13B 0.9800
C13 H13C 0.9800
C35 H35 0.9500
C65 H65 0.9500
